data_7051085
loop_
_publ_author_name
'Wojciech Wasikiewicz'
'Michal Slaski'
'Gabriel Rokicki'
'V. Boehmer'
'Ch. Schmidt'
'E. F. Paulus'

_journal_name_full 'New Journal of Chemistry'
_journal_paper_doi 10.1039/b009260f
_journal_year 2001
_chemical_formula_moiety 'C54H63NO11 x HCl3'
_chemical_formula_sum 'C55 H64 Cl3 N O11'
_chemical_formula_weight 1021.42
_space_group_IT_number 2
_symmetry_cell_setting triclinic
_symmetry_space_group_name_Hall '-P 1'
_symmetry_space_group_name_H-M 'P -1'
_cell_angle_alpha 64.67(1)
_cell_angle_beta 84.612(1)
_cell_angle_gamma 68.296(1)
_cell_formula_units_Z 2
_cell_length_a 13.617(1)
_cell_length_b 14.569(1)
_cell_length_c 16.280(1)
_cell_measurement_temperature 293(2)
_cell_volume 2704.5(3)
_diffrn_ambient_temperature 293(2)
_exptl_crystal_density_diffrn 1.254
_cod_depositor_comments
;
The following automatic conversions were performed:
'_symmetry_cell_setting' value 'Triclinic' changed to 'triclinic'
according to '/home/saulius/struct/CIF-dictionaries/cif_core.dic'
dictionary named 'cif_core.dic' version 2.4.1 from 2010-06-29.

Automatic conversion script
Id: cif_fix_enum 1527 2010-12-29 10:47:43Z saulius 
;
_cod_database_code 7051085

loop_
_symmetry_equiv_pos_as_xyz
'x, y, z'
'-x, -y, -z'

loop_
_atom_site_label
_atom_site_type_symbol
_atom_site_fract_x
_atom_site_fract_y
_atom_site_fract_z
_atom_site_U_iso_or_equiv
_atom_site_adp_type
_atom_site_occupancy
_atom_site_symmetry_multiplicity
_atom_site_calc_flag
_atom_site_refinement_flags
_atom_site_disorder_assembly
_atom_site_disorder_group
C01 C -0.4651(3) 1.0045(3) 0.1766(2) 0.0606(9) Uani 1 1 d . . .
C02 C -0.4411(3) 0.9443(3) 0.1257(2) 0.0617(9) Uani 1 1 d . . .
C03 C -0.3547(3) 0.9377(3) 0.0728(2) 0.0592(8) Uani 1 1 d . . .
C04 C -0.2909(3) 0.9940(3) 0.0727(2) 0.0583(8) Uani 1 1 d . . .
C05 C -0.3095(3) 1.0517(2) 0.1250(2) 0.0596(8) Uani 1 1 d . . .
C06 C -0.3987(3) 1.0578(3) 0.1750(2) 0.0641(9) Uani 1 1 d . . .
C07 C -0.3275(4) 0.8652(3) 0.0228(2) 0.0708(10) Uani 1 1 d . . .
C08 C -0.3094(3) 0.7488(3) 0.0892(2) 0.0593(8) Uani 1 1 d . . .
C09 C -0.3818(3) 0.7010(3) 0.0949(3) 0.0681(10) Uani 1 1 d . . .
C10 C -0.3709(3) 0.5972(3) 0.1595(3) 0.0678(9) Uani 1 1 d . . .
C11 C -0.2817(3) 0.5417(3) 0.2209(3) 0.0664(10) Uani 1 1 d . . .
C12 C -0.2069(3) 0.5862(3) 0.2185(2) 0.0587(8) Uani 1 1 d . . .
C13 C -0.2197(3) 0.6889(3) 0.1510(2) 0.0585(8) Uani 1 1 d . . .
C14 C -0.1139(3) 0.5270(3) 0.2910(3) 0.0707(10) Uani 1 1 d . . .
C15 C -0.1293(3) 0.5822(2) 0.3542(2) 0.0600(8) Uani 1 1 d . . .
C16 C -0.2162(3) 0.5899(3) 0.4059(2) 0.0634(9) Uani 1 1 d . . .
C17 C -0.2386(3) 0.6466(3) 0.4588(2) 0.0598(9) Uani 1 1 d . . .
C18 C -0.1699(3) 0.6953(3) 0.4612(2) 0.0641(10) Uani 1 1 d . . .
C19 C -0.0823(3) 0.6917(2) 0.4107(2) 0.0562(8) Uani 1 1 d . . .
C20 C -0.0642(3) 0.6356(2) 0.3576(2) 0.0576(8) Uani 1 1 d . . .
C21 C -0.0176(3) 0.7579(3) 0.4072(3) 0.0697(10) Uani 1 1 d . . .
C22 C -0.0844(3) 0.8797(3) 0.3648(2) 0.0618(9) Uani 1 1 d . . .
C23 C -0.1192(3) 0.9369(3) 0.4182(3) 0.0694(10) Uani 1 1 d . . .
C24 C -0.1866(3) 1.0456(3) 0.3841(2) 0.0695(9) Uani 1 1 d . . .
C25 C -0.2190(3) 1.0953(3) 0.2924(3) 0.0692(10) Uani 1 1 d . . .
C26 C -0.1871(3) 1.0422(3) 0.2358(2) 0.0628(9) Uani 1 1 d . . .
C27 C -0.1187(3) 0.9338(3) 0.2728(2) 0.0594(8) Uani 1 1 d . . .
C28 C -0.2307(4) 1.0971(4) 0.1376(3) 0.0714(10) Uani 1 1 d . . .
C29 C -0.5563(3) 1.0041(3) 0.2368(3) 0.0693(10) Uani 1 1 d . . .
C30 C -0.4512(3) 0.5441(4) 0.1656(4) 0.0943(13) Uani 1 1 d . . .
C31 C -0.4872(5) 0.5050(6) 0.2614(5) 0.164(3) Uani 1 1 d . . .
H31A H -0.4264 0.4633 0.3046 0.246 Uiso 1 1 calc R . .
H31B H -0.5269 0.4602 0.2677 0.246 Uiso 1 1 calc R . .
H31C H -0.5312 0.5668 0.2724 0.246 Uiso 1 1 calc R . .
C32 C -0.5464(5) 0.6204(5) 0.1013(6) 0.209(4) Uani 1 1 d . . .
H32A H -0.5951 0.5842 0.1084 0.314 Uiso 1 1 calc R . .
H32B H -0.5257 0.6430 0.0399 0.314 Uiso 1 1 calc R . .
H32C H -0.5801 0.6831 0.1139 0.314 Uiso 1 1 calc R . .
C33 C -0.3972(4) 0.4418(4) 0.1484(5) 0.143(2) Uani 1 1 d . . .
H33A H -0.3331 0.3960 0.1874 0.214 Uiso 1 1 calc R . .
H33B H -0.3807 0.4627 0.0859 0.214 Uiso 1 1 calc R . .
H33C H -0.4441 0.4025 0.1611 0.214 Uiso 1 1 calc R . .
C34 C -0.3406(3) 0.6625(3) 0.5070(2) 0.0694(10) Uani 1 1 d . . .
C35 C -0.2259(4) 1.1057(4) 0.4438(3) 0.0942(13) Uani 1 1 d . . .
C36 C -0.1812(6) 1.0390(5) 0.5409(4) 0.199(4) Uani 1 1 d . . .
H36A H -0.1054 1.0070 0.5427 0.298 Uiso 1 1 calc R . .
H36B H -0.2095 0.9823 0.5698 0.298 Uiso 1 1 calc R . .
H36C H -0.2000 1.0850 0.5724 0.298 Uiso 1 1 calc R . .
C37 C -0.3428(5) 1.1539(7) 0.4351(5) 0.218(4) Uani 1 1 d . . .
H37A H -0.3667 1.1926 0.4727 0.327 Uiso 1 1 calc R . .
H37B H -0.3708 1.0970 0.4541 0.327 Uiso 1 1 calc R . .
H37C H -0.3670 1.2035 0.3726 0.327 Uiso 1 1 calc R . .
C38 C -0.1903(7) 1.2040(5) 0.4072(5) 0.191(3) Uani 1 1 d . . .
H38A H -0.2166 1.2444 0.4434 0.286 Uiso 1 1 calc R . .
H38B H -0.2179 1.2504 0.3450 0.286 Uiso 1 1 calc R . .
H38C H -0.1143 1.1786 0.4105 0.286 Uiso 1 1 calc R . .
C39 C -0.4378(3) 0.7247(3) 0.4394(2) 0.0600(8) Uani 1 1 d . . .
C40 C -0.5093(3) 0.6785(3) 0.4386(3) 0.0671(10) Uani 1 1 d . . .
C41 C -0.5952(3) 0.7371(3) 0.3761(3) 0.0666(9) Uani 1 1 d . . .
C42 C -0.6114(3) 0.8412(3) 0.3112(3) 0.0664(10) Uani 1 1 d . . .
C43 C -0.5423(3) 0.8912(3) 0.3086(2) 0.0598(8) Uani 1 1 d . . .
C44 C -0.4572(3) 0.8327(3) 0.3746(2) 0.0591(8) Uani 1 1 d . . .
C45 C -0.2166(5) 1.0672(4) -0.0655(3) 0.0946(15) Uani 1 1 d . . .
C46 C -0.1283(5) 1.0373(5) -0.1188(3) 0.1182(17) Uani 1 1 d . . .
H46A H -0.1263 1.1014 -0.1717 0.177 Uiso 1 1 calc R . .
H46B H -0.0615 1.0022 -0.0822 0.177 Uiso 1 1 calc R . .
C47 C -0.0780(5) 0.9428(6) -0.2089(4) 0.147(2) Uani 1 1 d . . .
H47A H -0.1042 1.0050 -0.2673 0.220 Uiso 1 1 calc R . .
H47B H -0.0103 0.9409 -0.1925 0.220 Uiso 1 1 calc R . .
C48 C -0.0587(7) 0.8545(6) -0.2218(4) 0.180(3) Uani 1 1 d . . .
H48A H -0.0061 0.8534 -0.2663 0.270 Uiso 1 1 calc R . .
H48B H -0.1233 0.8624 -0.2492 0.270 Uiso 1 1 calc R . .
C49 C 0.0694(5) 0.6801(5) -0.1540(4) 0.1312(18) Uani 1 1 d . . .
H49A H 0.1220 0.7140 -0.1729 0.197 Uiso 1 1 calc R . .
H49B H 0.0604 0.6577 -0.2001 0.197 Uiso 1 1 calc R . .
C50 C 0.1083(5) 0.5833(4) -0.0670(4) 0.1235(17) Uani 1 1 d . . .
H50A H 0.0516 0.5556 -0.0452 0.185 Uiso 1 1 calc R . .
H50B H 0.1658 0.5275 -0.0786 0.185 Uiso 1 1 calc R . .
C51 C 0.0662(5) 0.6577(5) 0.0406(4) 0.141(2) Uani 1 1 d . . .
H51A H 0.0170 0.6209 0.0684 0.211 Uiso 1 1 calc R . .
H51B H 0.0267 0.7293 -0.0062 0.211 Uiso 1 1 calc R . .
C52 C 0.1164(4) 0.6688(4) 0.1096(3) 0.1067(14) Uani 1 1 d . . .
H52A H 0.1691 0.7009 0.0821 0.160 Uiso 1 1 calc R . .
H52B H 0.0633 0.7182 0.1309 0.160 Uiso 1 1 calc R . .
C53 C 0.1929(4) 0.5780(5) 0.2606(3) 0.0900(14) Uani 1 1 d . . .
C54 C 0.1188(3) 0.5569(3) 0.3328(3) 0.0713(10) Uani 1 1 d . . .
N1 N -0.6731(3) 0.6887(3) 0.3799(3) 0.0896(10) Uani 1 1 d . . .
O01 O -0.20039(19) 0.98141(18) 0.02519(14) 0.0709(7) Uani 1 1 d . . .
O02 O -0.14517(18) 0.73228(18) 0.14803(15) 0.0704(6) Uani 1 1 d . . .
H02 H -0.1603 0.7919 0.1041 0.106 Uiso 1 1 calc R . .
O03 O 0.01614(17) 0.64146(17) 0.29771(14) 0.0659(6) Uani 1 1 d . . .
O04 O -0.0839(2) 0.88075(18) 0.21769(15) 0.0718(7) Uani 1 1 d . . .
H04 H -0.1132 0.9209 0.1663 0.108 Uiso 1 1 calc R . .
O05 O -0.7506(3) 0.7424(3) 0.3266(3) 0.1355(13) Uani 1 1 d . . .
O06 O -0.6587(3) 0.5973(3) 0.4362(3) 0.1284(13) Uani 1 1 d . . .
O07 O -0.3900(2) 0.8809(2) 0.37877(16) 0.0792(7) Uani 1 1 d . . .
H07 H -0.3832 0.9224 0.3271 0.119 Uiso 1 1 calc R . .
O08 O -0.1466(3) 0.9641(3) -0.1460(2) 0.1247(12) Uani 1 1 d . . .
O09 O -0.0241(3) 0.7543(4) -0.1484(2) 0.1557(15) Uani 1 1 d . . .
O10 O 0.1438(3) 0.5975(3) 0.0016(2) 0.1371(13) Uani 1 1 d . . .
O11 O 0.1655(2) 0.5684(2) 0.1847(2) 0.1030(9) Uani 1 1 d . . .
H02 H -0.482(2) 0.899(2) 0.1266(18) 0.054(8) Uiso 1 1 d . . .
H06 H -0.413(3) 1.095(3) 0.216(2) 0.077(10) Uiso 1 1 d . . .
H071 H -0.267(4) 0.865(4) -0.019(3) 0.137(18) Uiso 1 1 d . . .
H072 H -0.385(3) 0.881(3) -0.014(3) 0.092(13) Uiso 1 1 d . . .
H09 H -0.446(3) 0.743(3) 0.052(2) 0.074(10) Uiso 1 1 d . . .
H11 H -0.273(3) 0.472(3) 0.264(2) 0.069(10) Uiso 1 1 d . . .
H141 H -0.117(3) 0.450(3) 0.330(2) 0.074(10) Uiso 1 1 d . . .
H142 H -0.053(3) 0.529(3) 0.260(2) 0.078(12) Uiso 1 1 d . . .
H16 H -0.265(2) 0.556(2) 0.4035(19) 0.062(9) Uiso 1 1 d . . .
H18 H -0.184(2) 0.735(2) 0.4911(19) 0.047(9) Uiso 1 1 d . . .
H211 H 0.004(3) 0.738(3) 0.465(3) 0.082(12) Uiso 1 1 d . . .
H212 H 0.048(3) 0.740(3) 0.375(2) 0.097(13) Uiso 1 1 d . . .
H23 H -0.091(2) 0.896(2) 0.481(2) 0.051(8) Uiso 1 1 d . . .
H25 H -0.259(3) 1.164(3) 0.268(2) 0.066(10) Uiso 1 1 d . . .
H281 H -0.263(3) 1.173(3) 0.117(2) 0.069(10) Uiso 1 1 d . . .
H282 H -0.174(3) 1.073(3) 0.102(2) 0.084(12) Uiso 1 1 d . . .
H291 H -0.627(3) 1.030(3) 0.199(2) 0.073(10) Uiso 1 1 d . . .
H292 H -0.565(2) 1.047(2) 0.2665(19) 0.054(9) Uiso 1 1 d . . .
H341 H -0.343(3) 0.697(3) 0.550(2) 0.082(11) Uiso 1 1 d . . .
H342 H -0.344(3) 0.586(3) 0.551(2) 0.083(10) Uiso 1 1 d . . .
H40 H -0.498(3) 0.610(3) 0.480(2) 0.074(11) Uiso 1 1 d . . .
H42 H -0.666(3) 0.874(3) 0.274(2) 0.063(11) Uiso 1 1 d . . .
H451 H -0.287(4) 1.074(4) -0.110(3) 0.142(17) Uiso 1 1 d . . .
H452 H -0.231(3) 1.125(3) -0.059(2) 0.086(14) Uiso 1 1 d . . .
H531 H 0.258(4) 0.525(4) 0.287(3) 0.123(17) Uiso 1 1 d . . .
H532 H 0.207(5) 0.646(6) 0.250(4) 0.21(3) Uiso 1 1 d . . .
H541 H 0.109(3) 0.483(3) 0.350(2) 0.079(11) Uiso 1 1 d . . .
H542 H 0.141(3) 0.563(3) 0.386(2) 0.079(11) Uiso 1 1 d . . .
C1 C 0.2743(6) 0.3436(5) 0.1896(5) 0.144(2) Uani 1 1 d . A 1
H1 H 0.2409 0.4234 0.1617 0.216 Uiso 1 1 calc R A 1
Cl1 Cl 0.2738(4) 0.2961(2) 0.1125(2) 0.157(3) Uani 0.587(10) 1 d P A 1
Cl2 Cl 0.2000(4) 0.2857(4) 0.2843(3) 0.184(2) Uani 0.638(9) 1 d P A 1
Cl3 Cl 0.3930(4) 0.3062(7) 0.2365(9) 0.237(5) Uani 0.539(16) 1 d P A 1
Cl31 Cl 0.3868(10) 0.3276(7) 0.1106(8) 0.280(7) Uani 0.361(9) 1 d P B 2
Cl32 Cl 0.2037(17) 0.3045(11) 0.152(2) 0.56(2) Uani 0.461(13) 1 d P C 2
Cl33 Cl 0.360(2) 0.2865(11) 0.2757(10) 0.326(13) Uani 0.378(16) 1 d P D 2

loop_
_atom_site_aniso_label
_atom_site_aniso_U_11
_atom_site_aniso_U_22
_atom_site_aniso_U_33
_atom_site_aniso_U_23
_atom_site_aniso_U_13
_atom_site_aniso_U_12
C01 0.058(2) 0.0520(18) 0.054(2) -0.0126(17) -0.0061(16) -0.0109(17)
C02 0.065(2) 0.057(2) 0.056(2) -0.0171(18) -0.0102(18) -0.0197(18)
C03 0.068(2) 0.0565(19) 0.0423(18) -0.0139(16) -0.0078(16) -0.0171(17)
C04 0.065(2) 0.0522(18) 0.0447(18) -0.0137(16) 0.0001(16) -0.0149(17)
C05 0.069(2) 0.0530(19) 0.0504(19) -0.0146(17) 0.0013(17) -0.0240(17)
C06 0.077(3) 0.057(2) 0.055(2) -0.0231(18) 0.0042(19) -0.0220(19)
C07 0.085(3) 0.072(2) 0.055(2) -0.027(2) -0.006(2) -0.025(2)
C08 0.064(2) 0.060(2) 0.055(2) -0.0283(17) -0.0030(17) -0.0175(17)
C09 0.061(2) 0.075(3) 0.074(3) -0.043(2) -0.006(2) -0.014(2)
C10 0.057(2) 0.071(2) 0.087(3) -0.045(2) 0.0007(19) -0.0203(19)
C11 0.070(2) 0.058(2) 0.077(3) -0.036(2) 0.006(2) -0.021(2)
C12 0.057(2) 0.061(2) 0.063(2) -0.0352(18) 0.0004(16) -0.0148(17)
C13 0.058(2) 0.064(2) 0.063(2) -0.0340(19) 0.0047(17) -0.0229(17)
C14 0.066(3) 0.067(3) 0.077(3) -0.035(2) -0.009(2) -0.013(2)
C15 0.058(2) 0.0537(19) 0.059(2) -0.0202(17) -0.0075(17) -0.0126(17)
C16 0.066(2) 0.054(2) 0.064(2) -0.0189(18) -0.0083(19) -0.0202(18)
C17 0.062(2) 0.0571(19) 0.0465(19) -0.0101(17) -0.0039(16) -0.0201(17)
C18 0.075(3) 0.063(2) 0.050(2) -0.0226(19) -0.0078(18) -0.019(2)
C19 0.053(2) 0.0544(18) 0.0531(19) -0.0167(17) -0.0073(16) -0.0156(16)
C20 0.054(2) 0.0515(18) 0.0508(19) -0.0127(16) -0.0073(16) -0.0097(16)
C21 0.064(2) 0.073(2) 0.074(3) -0.034(2) -0.002(2) -0.023(2)
C22 0.057(2) 0.064(2) 0.070(2) -0.0307(19) 0.0007(17) -0.0247(17)
C23 0.075(2) 0.075(2) 0.063(2) -0.031(2) -0.002(2) -0.027(2)
C24 0.078(2) 0.070(2) 0.063(2) -0.032(2) 0.0070(19) -0.026(2)
C25 0.077(3) 0.060(2) 0.070(3) -0.028(2) 0.004(2) -0.024(2)
C26 0.075(2) 0.061(2) 0.060(2) -0.0243(19) 0.0078(18) -0.0339(19)
C27 0.068(2) 0.064(2) 0.060(2) -0.0320(19) 0.0121(18) -0.0338(18)
C28 0.094(3) 0.067(3) 0.062(2) -0.027(2) 0.013(2) -0.041(2)
C29 0.062(2) 0.066(2) 0.071(2) -0.028(2) 0.006(2) -0.0152(19)
C30 0.070(3) 0.094(3) 0.137(4) -0.062(3) 0.005(3) -0.033(2)
C31 0.138(5) 0.203(7) 0.214(7) -0.111(6) 0.065(5) -0.114(5)
C32 0.112(5) 0.153(5) 0.333(10) -0.044(6) -0.091(6) -0.062(4)
C33 0.115(4) 0.145(5) 0.236(6) -0.125(5) 0.022(4) -0.069(4)
C34 0.074(2) 0.075(3) 0.049(2) -0.015(2) 0.0022(18) -0.030(2)
C35 0.111(4) 0.088(3) 0.076(3) -0.049(3) 0.000(2) -0.010(3)
C36 0.280(9) 0.162(5) 0.101(4) -0.089(4) -0.030(5) 0.024(5)
C37 0.126(5) 0.325(10) 0.222(7) -0.210(8) 0.023(5) 0.004(6)
C38 0.309(10) 0.148(5) 0.167(6) -0.117(5) 0.032(6) -0.081(6)
C39 0.062(2) 0.064(2) 0.0528(19) -0.0252(18) 0.0109(16) -0.0234(18)
C40 0.069(3) 0.062(2) 0.071(3) -0.028(2) 0.016(2) -0.026(2)
C41 0.059(2) 0.070(2) 0.083(3) -0.040(2) 0.014(2) -0.029(2)
C42 0.052(2) 0.079(3) 0.070(3) -0.039(2) 0.003(2) -0.017(2)
C43 0.052(2) 0.063(2) 0.062(2) -0.0265(18) 0.0074(17) -0.0183(17)
C44 0.063(2) 0.063(2) 0.059(2) -0.0276(18) 0.0126(17) -0.0313(18)
C45 0.140(5) 0.070(3) 0.062(3) -0.017(2) 0.026(3) -0.044(3)
C46 0.155(5) 0.145(4) 0.076(3) -0.042(3) 0.035(3) -0.091(4)
C47 0.160(6) 0.159(6) 0.083(4) -0.043(4) 0.036(4) -0.036(5)
C48 0.231(8) 0.143(6) 0.090(4) -0.049(5) 0.014(4) 0.011(5)
C49 0.137(5) 0.154(5) 0.108(4) -0.080(4) 0.019(4) -0.033(4)
C50 0.156(5) 0.120(4) 0.094(4) -0.059(4) 0.011(3) -0.033(4)
C51 0.137(5) 0.160(5) 0.111(4) -0.082(4) 0.002(4) -0.008(4)
C52 0.117(4) 0.100(3) 0.089(3) -0.042(3) 0.003(3) -0.023(3)
C53 0.058(3) 0.124(4) 0.085(3) -0.058(3) 0.003(2) -0.014(3)
C54 0.055(2) 0.071(3) 0.069(3) -0.027(2) -0.0160(19) -0.0011(18)
N1 0.078(2) 0.084(3) 0.122(3) -0.051(2) 0.009(2) -0.037(2)
O01 0.0794(17) 0.0716(15) 0.0532(14) -0.0201(12) 0.0093(12) -0.0272(13)
O02 0.0676(15) 0.0669(15) 0.0693(16) -0.0182(12) -0.0076(12) -0.0265(13)
O03 0.0506(13) 0.0649(14) 0.0602(14) -0.0188(11) -0.0050(11) -0.0050(11)
O04 0.0867(18) 0.0718(15) 0.0582(14) -0.0311(13) 0.0041(13) -0.0261(13)
O05 0.099(2) 0.123(3) 0.185(4) -0.045(3) -0.035(3) -0.054(2)
O06 0.106(2) 0.091(2) 0.185(3) -0.035(2) 0.002(2) -0.059(2)
O07 0.0855(17) 0.0741(17) 0.0780(16) -0.0214(14) -0.0004(14) -0.0407(14)
O08 0.158(3) 0.140(3) 0.088(2) -0.058(2) 0.050(2) -0.066(3)
O09 0.156(4) 0.152(3) 0.094(3) -0.045(3) 0.011(2) 0.003(3)
O10 0.122(3) 0.158(3) 0.117(3) -0.089(3) 0.006(2) 0.000(2)
O11 0.122(2) 0.089(2) 0.0811(19) -0.0421(18) 0.0017(17) -0.0128(18)
C1 0.143(6) 0.123(4) 0.186(7) -0.087(5) 0.011(5) -0.044(4)
Cl1 0.234(6) 0.104(2) 0.107(2) -0.0585(16) 0.013(2) -0.018(2)
Cl2 0.250(5) 0.226(4) 0.158(3) -0.111(3) 0.067(3) -0.151(3)
Cl3 0.122(4) 0.250(7) 0.459(16) -0.250(9) 0.051(5) -0.083(4)
Cl31 0.285(13) 0.223(8) 0.323(14) -0.145(8) 0.067(9) -0.062(8)
Cl32 0.367(19) 0.316(14) 0.85(5) -0.018(17) -0.22(2) -0.179(13)
Cl33 0.53(3) 0.215(9) 0.177(9) -0.112(7) -0.124(12) -0.010(13)

loop_
_geom_bond_atom_site_label_1
_geom_bond_atom_site_label_2
_geom_bond_distance
_geom_bond_site_symmetry_2
_geom_bond_publ_flag
C01 C06 1.385(4) . ?
C01 C02 1.386(5) . ?
C01 C29 1.509(5) . ?
C02 C03 1.390(4) . ?
C02 H02 1.00(3) . ?
C03 C04 1.398(4) . ?
C03 C07 1.518(5) . ?
C04 C05 1.381(4) . ?
C04 O01 1.387(4) . ?
C05 C06 1.394(5) . ?
C05 C28 1.520(5) . ?
C06 H06 1.00(3) . ?
C07 C08 1.510(5) . ?
C07 H071 1.02(5) . ?
C07 H072 0.93(4) . ?
C08 C09 1.378(5) . ?
C08 C13 1.399(4) . ?
C09 C10 1.385(5) . ?
C09 H09 0.98(3) . ?
C10 C11 1.392(5) . ?
C10 C30 1.531(5) . ?
C11 C12 1.384(5) . ?
C11 H11 0.92(3) . ?
C12 C13 1.384(4) . ?
C12 C14 1.531(5) . ?
C13 O02 1.367(4) . ?
C14 C15 1.514(5) . ?
C14 H141 1.04(3) . ?
C14 H142 0.94(3) . ?
C15 C16 1.384(5) . ?
C15 C20 1.397(4) . ?
C16 C17 1.375(5) . ?
C16 H16 0.97(3) . ?
C17 C18 1.379(5) . ?
C17 C34 1.520(5) . ?
C18 C19 1.382(5) . ?
C18 H18 0.86(3) . ?
C19 C20 1.376(4) . ?
C19 C21 1.510(5) . ?
C20 O03 1.397(4) . ?
C21 C22 1.526(5) . ?
C21 H211 0.90(4) . ?
C21 H212 1.00(4) . ?
C22 C23 1.388(5) . ?
C22 C27 1.390(4) . ?
C23 C24 1.388(5) . ?
C23 H23 0.96(3) . ?
C24 C25 1.382(5) . ?
C24 C35 1.511(5) . ?
C25 C26 1.386(5) . ?
C25 H25 0.87(3) . ?
C26 C27 1.388(4) . ?
C26 C28 1.510(5) . ?
C27 O04 1.368(4) . ?
C28 H281 0.94(3) . ?
C28 H282 0.97(4) . ?
C29 C43 1.508(5) . ?
C29 H291 1.05(3) . ?
C29 H292 0.91(3) . ?
C30 C32 1.486(7) . ?
C30 C31 1.517(7) . ?
C30 C33 1.532(6) . ?
C31 H31A 0.9600 . ?
C31 H31B 0.9600 . ?
C31 H31C 0.9600 . ?
C32 H32A 0.9600 . ?
C32 H32B 0.9600 . ?
C32 H32C 0.9600 . ?
C33 H33A 0.9600 . ?
C33 H33B 0.9600 . ?
C33 H33C 0.9600 . ?
C34 C39 1.522(5) . ?
C34 H341 1.00(3) . ?
C34 H342 1.06(3) . ?
C35 C37 1.476(7) . ?
C35 C36 1.497(6) . ?
C35 C38 1.540(7) . ?
C36 H36A 0.9600 . ?
C36 H36B 0.9600 . ?
C36 H36C 0.9600 . ?
C37 H37A 0.9600 . ?
C37 H37B 0.9600 . ?
C37 H37C 0.9600 . ?
C38 H38A 0.9600 . ?
C38 H38B 0.9600 . ?
C38 H38C 0.9600 . ?
C39 C40 1.376(5) . ?
C39 C44 1.409(4) . ?
C40 C41 1.369(5) . ?
C40 H40 0.89(3) . ?
C41 C42 1.375(5) . ?
C41 N1 1.460(5) . ?
C42 C43 1.375(5) . ?
C42 H42 0.85(3) . ?
C43 C44 1.394(4) . ?
C44 O07 1.365(4) . ?
C45 O01 1.439(4) . ?
C45 C46 1.459(7) . ?
C45 H451 1.20(5) . ?
C45 H452 0.84(4) . ?
C46 O08 1.420(5) . ?
C46 H46A 0.9700 . ?
C46 H46B 0.9700 . ?
C47 C48 1.319(8) . ?
C47 O08 1.377(6) . ?
C47 H47A 0.9700 . ?
C47 H47B 0.9700 . ?
C48 O09 1.373(7) . ?
C48 H48A 0.9700 . ?
C48 H48B 0.9700 . ?
C49 O09 1.358(6) . ?
C49 C50 1.467(7) . ?
C49 H49A 0.9700 . ?
C49 H49B 0.9700 . ?
C50 O10 1.379(5) . ?
C50 H50A 0.9700 . ?
C50 H50B 0.9700 . ?
C51 O10 1.397(6) . ?
C51 C52 1.463(6) . ?
C51 H51A 0.9700 . ?
C51 H51B 0.9700 . ?
C52 O11 1.407(5) . ?
C52 H52A 0.9700 . ?
C52 H52B 0.9700 . ?
C53 O11 1.401(5) . ?
C53 C54 1.479(6) . ?
C53 H531 0.92(5) . ?
C53 H532 1.02(7) . ?
C54 O03 1.440(4) . ?
C54 H541 1.05(3) . ?
C54 H542 0.99(3) . ?
N1 O06 1.203(4) . ?
N1 O05 1.208(4) . ?
O02 H02 0.8200 . ?
O04 H04 0.8200 . ?
O07 H07 0.8200 . ?
C1 Cl3 1.648(10) . ?
C1 Cl1 1.674(7) . ?
C1 Cl2 1.827(8) . ?
C1 H1 0.9800 . ?
